data_4020336
loop_
_publ_author_name
'Tsutomu Kimura'
'Toshiaki Murai'
'Akihiro Miwa'
'Daisuke Kurachi'
'Haruhisa Yoshikawa'
'Shinzi Kato'

_journal_name_full 'Journal of Organic Chemistry'
_journal_page_first 5611
_journal_page_last 5617
_journal_paper_doi 10.1021/jo050576c
_journal_volume 70
_journal_year 2005
_chemical_absolute_configuration .
_chemical_formula_sum 'C16 H22 N P S Se'
_chemical_formula_weight 370.35
_space_group_IT_number 19
_symmetry_cell_setting orthorhombic
_symmetry_Int_Tables_number 19
_symmetry_space_group_name_Hall 'P 2ac 2ab'
_symmetry_space_group_name_H-M 'P 21 21 21'
_cell_angle_alpha 90
_cell_angle_beta 90
_cell_angle_gamma 90
_cell_formula_units_Z 4
_cell_length_a 8.719(4)
_cell_length_b 13.160(6)
_cell_length_c 15.800(7)
_cell_measurement_temperature 296.2
_cell_volume 1812(1)
_exptl_crystal_density_diffrn 1.357
_cod_original_formula_sum 'C16 H22 N P S Se '
_cod_database_code 4020336

loop_
_symmetry_equiv_pos_as_xyz
x,y,z
1/2-x,-y,1/2+z
1/2+x,1/2-y,-z
-x,1/2+y,1/2-z

loop_
_atom_site_label
_atom_site_type_symbol
_atom_site_fract_x
_atom_site_fract_y
_atom_site_fract_z
_atom_site_U_iso_or_equiv
_atom_site_adp_type
_atom_site_occupancy
_atom_site_symmetry_multiplicity
_atom_site_calc_flag
_atom_site_refinement_flags
_atom_site_disorder_assembly
_atom_site_disorder_group
Se(1) Se 0.15977(10) 0.12709(7) 0.63719(5) 0.0548(3) Uani 0.71 1 d P . .
Se(2) Se 0.2373(1) 0.36707(10) 0.72724(8) 0.0575(4) Uani 0.29 3 d P . .
S(1) S 0.1598 0.1271 0.6372 0.0548 Uani 0.29 3 d P . .
S(2) S 0.2373 0.3671 0.7272 0.0575 Uani 0.71 1 d P . .
P(1) P 0.1406(2) 0.2267(1) 0.74127(10) 0.0372(4) Uani 1.00 1 d . . .
N(1) N 0.6203(7) 0.0910(6) 0.5373(4) 0.068(2) Uani 1.00 1 d . . .
C(1) C 0.2205(6) 0.1687(5) 0.8374(4) 0.038(2) Uani 1.00 1 d . . .
C(2) C 0.2186(9) 0.2219(6) 0.9121(4) 0.062(2) Uani 1.00 1 d . . .
C(3) C 0.282(1) 0.1840(8) 0.9851(5) 0.083(3) Uani 1.00 1 d . . .
C(4) C 0.354(1) 0.0878(7) 0.9833(5) 0.073(3) Uani 1.00 1 d . . .
C(5) C 0.3535(10) 0.0339(6) 0.9101(6) 0.073(3) Uani 1.00 1 d . . .
C(6) C 0.2885(8) 0.0739(5) 0.8366(5) 0.052(2) Uani 1.00 1 d . . .
C(7) C -0.0626(6) 0.2345(4) 0.7682(4) 0.037(2) Uani 1.00 1 d . . .
C(8) C -0.1430(8) 0.3240(5) 0.7680(5) 0.050(2) Uani 1.00 1 d . . .
C(9) C -0.2993(9) 0.3246(6) 0.7865(5) 0.063(2) Uani 1.00 1 d . . .
C(10) C -0.3709(8) 0.2388(6) 0.8071(5) 0.059(2) Uani 1.00 1 d . . .
C(11) C -0.2943(8) 0.1480(6) 0.8098(5) 0.054(2) Uani 1.00 1 d . . .
C(12) C -0.1393(8) 0.1462(5) 0.7893(4) 0.049(2) Uani 1.00 1 d . . .
C(13) C 0.585(2) 0.0199(10) 0.6075(7) 0.142(5) Uani 1.00 1 d . . .
C(14) C 0.618(2) 0.1955(9) 0.5751(7) 0.131(5) Uani 1.00 1 d . . .
C(15) C 0.770(1) 0.073(1) 0.5014(7) 0.166(6) Uani 1.00 1 d . . .
C(16) C 0.5014(9) 0.086(1) 0.4727(5) 0.105(4) Uani 1.00 1 d . . .
H(1) H 0.1688 0.2887 0.9131 0.0794 Uiso 1.00 1 calc . . .
H(2) H 0.2772 0.2187 1.0392 0.1069 Uiso 1.00 1 calc . . .
H(3) H 0.4066 0.0591 1.0315 0.0885 Uiso 1.00 1 calc . . .
H(4) H 0.4022 -0.0332 0.9080 0.0833 Uiso 1.00 1 calc . . .
H(5) H 0.2905 0.0351 0.7829 0.0652 Uiso 1.00 1 calc . . .
H(6) H -0.0869 0.3871 0.7573 0.0577 Uiso 1.00 1 calc . . .
H(7) H -0.3577 0.3877 0.7833 0.0748 Uiso 1.00 1 calc . . .
H(8) H -0.4768 0.2387 0.8213 0.0730 Uiso 1.00 1 calc . . .
H(9) H -0.3491 0.0861 0.8241 0.0657 Uiso 1.00 1 calc . . .
H(10) H -0.0835 0.0822 0.7897 0.0586 Uiso 1.00 1 calc . . .
H(11) H 0.4829 0.0341 0.6291 0.1421 Uiso 1.00 1 calc . . .
H(12) H 0.5864 -0.0482 0.5882 0.1421 Uiso 1.00 1 calc . . .
H(13) H 0.6556 0.0284 0.6523 0.1421 Uiso 1.00 1 calc . . .
H(14) H 0.6870 0.2043 0.6195 0.1405 Uiso 1.00 1 calc . . .
H(15) H 0.6288 0.2469 0.5338 0.1405 Uiso 1.00 1 calc . . .
H(16) H 0.5125 0.2083 0.6008 0.1405 Uiso 1.00 1 calc . . .
H(17) H 0.7763 0.0085 0.4708 0.1863 Uiso 1.00 1 calc . . .
H(18) H 0.7979 0.1248 0.4599 0.1863 Uiso 1.00 1 calc . . .
H(19) H 0.8513 0.0719 0.5425 0.1863 Uiso 1.00 1 calc . . .
H(20) H 0.4002 0.1038 0.4987 0.1372 Uiso 1.00 1 calc . . .
H(21) H 0.5172 0.1418 0.4319 0.1372 Uiso 1.00 1 calc . . .
H(22) H 0.4928 0.0262 0.4454 0.1372 Uiso 1.00 1 calc . . .

loop_
_atom_site_aniso_label
_atom_site_aniso_U_11
_atom_site_aniso_U_22
_atom_site_aniso_U_33
_atom_site_aniso_U_12
_atom_site_aniso_U_13
_atom_site_aniso_U_23
Se(1) 0.0591(5) 0.0603(6) 0.0450(5) 0.0040(5) 0.0053(4) -0.0112(4)
Se(2) 0.0606(8) 0.0411(7) 0.0710(9) -0.0128(7) -0.0130(7) 0.0125(7)
S(1) 0.0591 0.0603 0.0450 0.0040 0.0053 -0.0112
S(2) 0.0606 0.0411 0.0710 -0.0128 -0.0130 0.0125
P(1) 0.0359(8) 0.0374(8) 0.0384(8) 0.0005(8) -0.0013(7) 0.0042(7)
N(1) 0.058(4) 0.106(6) 0.041(3) 0.001(4) 0.000(3) 0.007(4)
C(1) 0.024(3) 0.048(4) 0.044(4) -0.006(3) 0.002(3) 0.013(3)
C(2) 0.078(5) 0.069(5) 0.039(4) 0.016(5) -0.004(4) 0.008(4)
C(3) 0.087(6) 0.116(7) 0.047(5) 0.003(6) -0.004(5) 0.011(5)
C(4) 0.070(5) 0.087(6) 0.060(5) -0.001(5) -0.007(5) 0.038(5)
C(5) 0.057(4) 0.058(5) 0.104(7) -0.003(5) -0.014(5) 0.034(5)
C(6) 0.050(4) 0.046(4) 0.059(4) 0.000(4) -0.005(4) 0.012(3)
C(7) 0.036(3) 0.035(3) 0.041(3) 0.001(3) -0.003(3) -0.003(3)
C(8) 0.051(4) 0.035(3) 0.063(4) 0.000(3) 0.008(4) 0.007(3)
C(9) 0.063(5) 0.050(4) 0.078(6) 0.019(4) 0.011(4) 0.009(4)
C(10) 0.043(4) 0.067(5) 0.067(5) -0.003(4) 0.014(3) -0.002(4)
C(11) 0.041(4) 0.053(5) 0.069(5) -0.011(4) 0.009(3) 0.002(4)
C(12) 0.048(4) 0.034(4) 0.064(4) 0.011(3) 0.009(3) 0.006(3)
C(13) 0.144(10) 0.16(1) 0.126(9) 0.023(10) 0.019(9) 0.093(9)
C(14) 0.18(1) 0.110(8) 0.102(9) -0.035(10) -0.046(10) 0.005(7)
C(15) 0.063(6) 0.34(2) 0.100(8) 0.04(1) 0.008(6) 0.01(1)
C(16) 0.052(4) 0.19(1) 0.067(6) -0.013(6) -0.004(5) 0.010(7)

loop_
_geom_bond_atom_site_label_1
_geom_bond_atom_site_label_2
_geom_bond_distance
_geom_bond_site_symmetry_1
_geom_bond_site_symmetry_2
_geom_bond_publ_flag
Se(1) P(1) 2.110(2) . . yes
Se(2) P(1) 2.042(2) . . yes
S(1) P(1) 2.110(2) . . yes
S(2) P(1) 2.042(2) . . yes
P(1) C(1) 1.837(6) . . yes
P(1) C(7) 1.825(6) . . yes
N(1) C(13) 1.48(1) . . yes
N(1) C(14) 1.50(1) . . yes
N(1) C(15) 1.44(1) . . yes
N(1) C(16) 1.457(10) . . yes
C(1) C(2) 1.372(9) . . yes
C(1) C(6) 1.381(9) . . yes
C(2) C(3) 1.374(10) . . yes
C(2) H(1) 0.981 . . no
C(3) C(4) 1.41(1) . . yes
C(3) H(2) 0.970 . . no
C(4) C(5) 1.36(1) . . yes
C(4) H(3) 0.966 . . no
C(5) C(6) 1.40(1) . . yes
C(5) H(4) 0.979 . . no
C(6) H(5) 0.989 . . no
C(7) C(8) 1.370(8) . . yes
C(7) C(12) 1.382(8) . . yes
C(8) C(9) 1.39(1) . . yes
C(8) H(6) 0.978 . . no
C(9) C(10) 1.331(10) . . yes
C(9) H(7) 0.974 . . no
C(10) C(11) 1.369(10) . . yes
C(10) H(8) 0.950 . . no
C(11) C(12) 1.390(9) . . yes
C(11) H(9) 0.972 . . no
C(12) H(10) 0.972 . . no
C(13) H(11) 0.970 . . no
C(13) H(12) 0.947 . . no
C(13) H(13) 0.945 . . no
C(14) H(14) 0.934 . . no
C(14) H(15) 0.945 . . no
C(14) H(16) 1.016 . . no
C(15) H(17) 0.983 . . no
C(15) H(18) 0.973 . . no
C(15) H(19) 0.961 . . no
C(16) H(20) 1.003 . . no
C(16) H(21) 0.991 . . no
C(16) H(22) 0.896 . . no
